data_7245601
loop_
_publ_author_name
'Phan, Gia Hung'
'Hu, Hao-Chun'
'Chang, Fang-Rong'
'Wen, Zhi-Hong'
'Chen, Jih-Jung'
'Chung, Hsu-Ming'
'Tsai, Yu-Chi'
'Sung, Ping-Jyun'

_publ_section_title
;
 Norsesquiterpenoids from the octocoral Paralemnalia thyrsoides (Ehrenberg
 1834)
;
_journal_issue 43
_journal_name_full 'RSC Advances'
_journal_page_first 27970
_journal_page_last 27976
_journal_paper_doi 10.1039/D2RA05015C
_journal_volume 12
_journal_year 2022
_chemical_formula_sum 'C14 H21 Cl O3'
_chemical_formula_weight 272.76
_chemical_name_systematic napalilactone
_space_group_crystal_system orthorhombic
_space_group_IT_number 19
_space_group_name_Hall 'P 2ac 2ab'
_space_group_name_H-M_alt 'P 21 21 21'
_atom_sites_solution_hydrogens mixed
_audit_creation_method SHELXL-2019/1
_audit_update_record
;
2022-07-15 deposited with the CCDC.	2022-09-25 downloaded from the CCDC.
;
_cell_angle_alpha 90
_cell_angle_beta 90
_cell_angle_gamma 90
_cell_formula_units_Z 4
_cell_length_a 8.2367(2)
_cell_length_b 9.9002(3)
_cell_length_c 17.2237(5)
_cell_measurement_reflns_used 19846
_cell_measurement_temperature 200(2)
_cell_measurement_theta_max 30.47
_cell_measurement_theta_min 2.37
_cell_volume 1404.51(7)
_computing_cell_refinement 'SAINT V8.40B (Bruker AXS LLC, 2019)'
_computing_data_collection 'Bruker Instrument Service vV6.2.16'
_computing_data_reduction 'SAINT V8.40B (Bruker AXS LLC, 2019)'
_computing_molecular_graphics 'Bruker APEX4'
_computing_publication_material 'Bruker APEX4'
_computing_structure_refinement 'SHELXL-2019/1 (Sheldrick, 2019)'
_computing_structure_solution 'SHELXT (Sheldrick 2015)'
_diffrn_ambient_temperature 200(2)
_diffrn_measured_fraction_theta_full 1.000
_diffrn_measured_fraction_theta_max 1.000
_diffrn_measurement_device_type 'Bruker D8 VENTURE'
_diffrn_measurement_method '\f and \w scans'
_diffrn_radiation_type MoK\a
_diffrn_radiation_wavelength 0.71073
_diffrn_reflns_av_R_equivalents 0.0666
_diffrn_reflns_av_unetI/netI 0.0331
_diffrn_reflns_Laue_measured_fraction_full 1.000
_diffrn_reflns_Laue_measured_fraction_max 1.000
_diffrn_reflns_limit_h_max 11
_diffrn_reflns_limit_h_min -11
_diffrn_reflns_limit_k_max 13
_diffrn_reflns_limit_k_min -13
_diffrn_reflns_limit_l_max 24
_diffrn_reflns_limit_l_min -24
_diffrn_reflns_number 39483
_diffrn_reflns_point_group_measured_fraction_full 1.000
_diffrn_reflns_point_group_measured_fraction_max 1.000
_diffrn_reflns_theta_full 25.242
_diffrn_reflns_theta_max 29.988
_diffrn_reflns_theta_min 2.365
_exptl_absorpt_coefficient_mu 0.270
_exptl_absorpt_correction_T_max 0.9705
_exptl_absorpt_correction_T_min 0.6668
_exptl_absorpt_correction_type multi-scan
_exptl_absorpt_process_details
; 
Krause, L., Herbst-Irmer, R., Sheldrick, G. M., Stalke, D. (2015). 
"Comparison of silver and molybdenum microfocus X-ray sources for 
single-crystal structure determination" 
J. Appl. Cryst. 48, 3-10. 
doi:10.1107/S1600576714022985 
;
_exptl_crystal_colour colourless
_exptl_crystal_density_diffrn 1.290
_exptl_crystal_description lath
_exptl_crystal_F_000 584
_exptl_crystal_size_max 0.599
_exptl_crystal_size_mid 0.512
_exptl_crystal_size_min 0.081
_refine_diff_density_max 0.228
_refine_diff_density_min -0.382
_refine_diff_density_rms 0.052
_refine_ls_abs_structure_details
; 
 Flack x determined using 1413 quotients [(I+)-(I-)]/[(I+)+(I-)] 
 (Parsons, Flack and Wagner, Acta Cryst. B69 (2013) 249-259). 
;
_refine_ls_abs_structure_Flack -0.04(4)
_refine_ls_extinction_method none
_refine_ls_goodness_of_fit_ref 1.159
_refine_ls_hydrogen_treatment mixed
_refine_ls_matrix_type full
_refine_ls_number_parameters 172
_refine_ls_number_reflns 4100
_refine_ls_number_restraints 0
_refine_ls_restrained_S_all 1.159
_refine_ls_R_factor_all 0.0621
_refine_ls_R_factor_gt 0.0460
_refine_ls_shift/su_max 0.006
_refine_ls_shift/su_mean 0.000
_refine_ls_structure_factor_coef Fsqd
_refine_ls_weighting_details 'w=1/[\s^2^(Fo^2^)+(0.0406P)^2^+0.6043P] where P=(Fo^2^+2Fc^2^)/3'
_refine_ls_weighting_scheme calc
_refine_ls_wR_factor_gt 0.1060
_refine_ls_wR_factor_ref 0.1248
_reflns_Friedel_coverage 0.751
_reflns_Friedel_fraction_full 1.000
_reflns_Friedel_fraction_max 1.000
_reflns_number_gt 3494
_reflns_number_total 4100
_reflns_threshold_expression 'I > 2\s(I)'
_cod_data_source_file d2ra05015c2.cif
_cod_data_source_block ic21528
_cod_database_code 7245601
_shelx_shelxl_version_number 2019/1
_shelx_space_group_comment
; 
The symmetry employed for this shelxl refinement is uniquely defined 
by the following loop, which should always be used as a source of 
symmetry information in preference to the above space-group names. 
They are only intended as comments. 
;
_shelx_estimated_absorpt_t_min 0.855
_shelx_estimated_absorpt_t_max 0.978

loop_
_space_group_symop_operation_xyz
'x, y, z'
'-x+1/2, -y, z+1/2'
'-x, y+1/2, -z+1/2'
'x+1/2, -y+1/2, -z'

loop_
_atom_site_label
_atom_site_type_symbol
_atom_site_fract_x
_atom_site_fract_y
_atom_site_fract_z
_atom_site_U_iso_or_equiv
_atom_site_adp_type
_atom_site_occupancy
_atom_site_site_symmetry_order
_atom_site_calc_flag
_atom_site_refinement_flags_posn
_atom_site_refinement_flags_adp
_atom_site_refinement_flags_occupancy
_atom_site_disorder_assembly
_atom_site_disorder_group
Cl1 Cl 0.38179(10) 0.33622(9) 0.89907(5) 0.0494(2) Uani 1 1 d . . . . .
O1 O 0.6770(2) 0.43119(18) 0.80724(11) 0.0339(4) Uani 1 1 d . . . . .
O2 O 0.6649(3) 0.6458(2) 0.84524(16) 0.0522(6) Uani 1 1 d . . . . .
O3 O 0.9380(3) 0.0891(3) 0.63888(15) 0.0569(6) Uani 1 1 d . . . . .
C1 C 0.5186(4) 0.2349(3) 0.84004(17) 0.0359(6) Uani 1 1 d . . . . .
H1 H 0.468307 0.245186 0.788558 0.043 Uiso 1 1 d R U . . .
C2 C 0.5167(4) 0.0896(3) 0.8671(2) 0.0462(7) Uani 1 1 d . . . . .
H2A H 0.404292 0.054255 0.865681 0.055 Uiso 1 1 calc R U . . .
H2B H 0.556549 0.084139 0.921188 0.055 Uiso 1 1 calc R U . . .
C3 C 0.6252(5) 0.0052(3) 0.8140(2) 0.0466(7) Uani 1 1 d . . . . .
H3A H 0.577029 0.003107 0.761357 0.056 Uiso 1 1 calc R U . . .
H3B H 0.628325 -0.088757 0.833692 0.056 Uiso 1 1 calc R U . . .
C4 C 0.7994(4) 0.0592(3) 0.80843(17) 0.0388(6) Uani 1 1 d . . . . .
H4 H 0.845390 0.011878 0.763335 0.047 Uiso 1 1 d R U . . .
C5 C 0.8022(3) 0.2119(3) 0.78502(15) 0.0310(5) Uani 1 1 d . . . . .
C6 C 0.6896(3) 0.2959(2) 0.84037(15) 0.0308(5) Uani 1 1 d . . . . .
C7 C 0.6902(4) 0.5293(3) 0.86135(19) 0.0380(6) Uani 1 1 d . . . . .
C8 C 0.7389(4) 0.4704(3) 0.93801(18) 0.0415(6) Uani 1 1 d . . . . .
H8A H 0.655259 0.488812 0.977895 0.050 Uiso 1 1 calc R U . . .
H8B H 0.843544 0.508891 0.955633 0.050 Uiso 1 1 calc R U . . .
C9 C 0.7549(4) 0.3191(3) 0.92374(17) 0.0401(6) Uani 1 1 d . . . . .
H9A H 0.689981 0.267550 0.961995 0.048 Uiso 1 1 calc R U . . .
H9B H 0.869702 0.290436 0.927718 0.048 Uiso 1 1 calc R U . . .
C10 C 0.7348(4) 0.2283(3) 0.70151(16) 0.0367(6) Uani 1 1 d . . . . .
H10A H 0.618(5) 0.189(4) 0.697(2) 0.044 Uiso 1 1 d . U . . .
H10B H 0.722(4) 0.326(4) 0.690(2) 0.044 Uiso 1 1 d . U . . .
C11 C 0.8219(4) 0.1640(3) 0.63388(17) 0.0400(6) Uani 1 1 d . . . . .
C12 C 0.7503(6) 0.1982(4) 0.5560(2) 0.0622(10) Uani 1 1 d . . . . .
H12A H 0.807836 0.148074 0.515385 0.093 Uiso 1 1 calc R U . . .
H12B H 0.761426 0.295401 0.546516 0.093 Uiso 1 1 calc R U . . .
H12C H 0.635140 0.173526 0.555366 0.093 Uiso 1 1 calc R U . . .
C13 C 0.8973(5) 0.0216(4) 0.8807(2) 0.0542(9) Uani 1 1 d . . . . .
H13A H 0.844101 0.058696 0.926864 0.081 Uiso 1 1 calc R U . . .
H13B H 1.007163 0.058941 0.876343 0.081 Uiso 1 1 calc R U . . .
H13C H 0.903562 -0.076958 0.885095 0.081 Uiso 1 1 calc R U . . .
C14 C 0.9742(4) 0.2701(3) 0.7853(2) 0.0456(7) Uani 1 1 d . . . . .
H14A H 1.042501 0.218494 0.749419 0.068 Uiso 1 1 calc R U . . .
H14B H 1.019404 0.264339 0.837831 0.068 Uiso 1 1 calc R U . . .
H14C H 0.970744 0.364846 0.768881 0.068 Uiso 1 1 calc R U . . .

loop_
_atom_site_aniso_label
_atom_site_aniso_U_11
_atom_site_aniso_U_22
_atom_site_aniso_U_33
_atom_site_aniso_U_23
_atom_site_aniso_U_13
_atom_site_aniso_U_12
Cl1 0.0473(4) 0.0508(4) 0.0502(4) -0.0047(4) 0.0146(3) 0.0011(3)
O1 0.0431(10) 0.0224(8) 0.0362(9) 0.0011(7) -0.0019(8) 0.0010(8)
O2 0.0581(14) 0.0266(10) 0.0718(16) -0.0030(10) -0.0061(12) 0.0037(10)
O3 0.0569(15) 0.0574(14) 0.0566(14) -0.0058(12) 0.0136(12) 0.0122(12)
C1 0.0400(14) 0.0318(13) 0.0359(13) -0.0011(10) 0.0042(11) -0.0011(11)
C2 0.0559(19) 0.0313(14) 0.0513(17) 0.0062(13) 0.0090(15) -0.0091(13)
C3 0.0594(18) 0.0247(13) 0.0556(18) 0.0006(12) 0.0014(16) -0.0076(13)
C4 0.0525(17) 0.0262(12) 0.0376(14) -0.0010(10) -0.0022(12) 0.0054(11)
C5 0.0347(12) 0.0259(11) 0.0324(12) 0.0020(9) -0.0027(10) 0.0016(10)
C6 0.0381(12) 0.0215(11) 0.0329(12) 0.0013(9) -0.0018(10) -0.0014(9)
C7 0.0372(14) 0.0267(12) 0.0500(16) -0.0058(11) 0.0010(12) 0.0000(11)
C8 0.0475(16) 0.0357(14) 0.0413(15) -0.0084(12) -0.0006(13) -0.0012(13)
C9 0.0525(16) 0.0326(14) 0.0353(13) -0.0016(11) -0.0050(12) 0.0038(12)
C10 0.0431(15) 0.0334(14) 0.0335(13) 0.0006(11) -0.0001(11) 0.0021(12)
C11 0.0489(15) 0.0339(13) 0.0373(13) -0.0004(12) 0.0072(12) -0.0053(13)
C12 0.090(3) 0.060(2) 0.0367(16) 0.0016(15) 0.0057(18) 0.003(2)
C13 0.072(2) 0.0398(16) 0.0504(18) 0.0055(13) -0.0121(17) 0.0156(16)
C14 0.0368(14) 0.0426(16) 0.0573(19) -0.0043(14) -0.0004(13) -0.0034(12)

loop_
_atom_type_symbol
_atom_type_description
_atom_type_scat_dispersion_real
_atom_type_scat_dispersion_imag
_atom_type_scat_source
C C 0.0033 0.0016 'International Tables Vol C Tables 4.2.6.8 and 6.1.1.4'
H H 0.0000 0.0000 'International Tables Vol C Tables 4.2.6.8 and 6.1.1.4'
Cl Cl 0.1484 0.1585 'International Tables Vol C Tables 4.2.6.8 and 6.1.1.4'
O O 0.0106 0.0060 'International Tables Vol C Tables 4.2.6.8 and 6.1.1.4'

loop_
_geom_angle_atom_site_label_1
_geom_angle_atom_site_label_2
_geom_angle_atom_site_label_3
_geom_angle
_geom_angle_site_symmetry_1
_geom_angle_site_symmetry_3
_geom_angle_publ_flag
C7 O1 C6 112.6(2) . . ?
C2 C1 C6 112.5(3) . . ?
C2 C1 Cl1 110.3(2) . . ?
C6 C1 Cl1 110.48(18) . . ?
C1 C2 C3 109.3(2) . . ?
C2 C3 C4 113.2(3) . . ?
C13 C4 C3 111.0(3) . . ?
C13 C4 C5 115.9(3) . . ?
C3 C4 C5 111.5(2) . . ?
C14 C5 C10 107.2(2) . . ?
C14 C5 C4 112.1(2) . . ?
C10 C5 C4 109.6(2) . . ?
C14 C5 C6 110.2(2) . . ?
C10 C5 C6 107.3(2) . . ?
C4 C5 C6 110.3(2) . . ?
O1 C6 C1 107.1(2) . . ?
O1 C6 C9 104.5(2) . . ?
C1 C6 C9 112.4(2) . . ?
O1 C6 C5 106.9(2) . . ?
C1 C6 C5 109.4(2) . . ?
C9 C6 C5 115.9(2) . . ?
O2 C7 O1 121.1(3) . . ?
O2 C7 C8 128.5(3) . . ?
O1 C7 C8 110.5(2) . . ?
C7 C8 C9 105.3(2) . . ?
C8 C9 C6 105.4(2) . . ?
C11 C10 C5 120.1(2) . . ?
O3 C11 C12 120.7(3) . . ?
O3 C11 C10 125.3(3) . . ?
C12 C11 C10 114.0(3) . . ?

loop_
_geom_bond_atom_site_label_1
_geom_bond_atom_site_label_2
_geom_bond_distance
_geom_bond_site_symmetry_2
_geom_bond_publ_flag
Cl1 C1 1.819(3) . ?
O1 C7 1.351(3) . ?
O1 C6 1.460(3) . ?
O2 C7 1.205(4) . ?
O3 C11 1.213(4) . ?
C1 C2 1.511(4) . ?
C1 C6 1.533(4) . ?
C2 C3 1.528(5) . ?
C3 C4 1.534(5) . ?
C4 C13 1.529(4) . ?
C4 C5 1.565(4) . ?
C5 C14 1.529(4) . ?
C5 C10 1.550(4) . ?
C5 C6 1.568(4) . ?
C6 C9 1.550(4) . ?
C7 C8 1.498(5) . ?
C8 C9 1.523(4) . ?
C10 C11 1.509(4) . ?
C11 C12 1.504(5) . ?
